data_1532580
loop_
_publ_author_name
'Ijjaali, I.'
'Mitchell, K.'
'Ibers, J.A.'

_publ_section_title
;
 Preparation and structure of the light rare-earth copper selenides Ln Cu
 Se2 (Ln = La, Ce, Pr, Nd, Sm)
;
_journal_name_full 'Journal of Solid State Chemistry'
_journal_page_first 760
_journal_page_last 764
_journal_volume 177
_journal_year 2004
_chemical_formula_sum 'Ce Cu Se2'
_space_group_IT_number 14
_symmetry_space_group_name_Hall '-P 2ybc'
_symmetry_space_group_name_H-M 'P 1 21/c 1'
_cell_angle_alpha 90
_cell_angle_beta 97.392
_cell_angle_gamma 90
_cell_formula_units_Z 4
_cell_length_a 6.763
_cell_length_b 7.5311
_cell_length_c 7.165
_cell_volume 361.901
_citation_journal_id_ASTM JSSCBI
_cod_data_source_file Ijjaali_JSSCBI_2004_1867.cif
_cod_data_source_block Ce1Cu1Se2
_cod_original_cell_volume 361.9008
_cod_original_formula_sum 'Ce1 Cu1 Se2'
_cod_database_code 1532580

loop_
_symmetry_equiv_pos_as_xyz
x,y,z
-x,y+1/2,-z+1/2
-x,-y,-z
x,-y-1/2,z-1/2

loop_
_atom_site_label
_atom_site_type_symbol
_atom_site_fract_x
_atom_site_fract_y
_atom_site_fract_z
_atom_site_occupancy
_atom_site_U_iso_or_equiv
Se2 Se-2 0.58427 0.27451 0.0001 1 0.0
Se1 Se-2 0.09708 0.38993 0.27863 1 0.0
Cu1 Cu+1 0.0717 0.6618 0.0515 1 0.0
Ce1 Ce+3 0.30802 0.04914 0.1993 1 0.0
